data_4310351
loop_
_publ_author_name
'Yanhui Shi'
'Changsheng Cao'
'Aaron L. Odom'

_publ_section_title
;
 Synthesis and Group 4 Complexes of Tris(pyrrolyl-\a-methyl)amine
;
_journal_name_full 'Inorganic Chemistry'
_journal_page_first 275
_journal_page_last 281
_journal_paper_doi 10.1021/ic035049v
_journal_volume 43
_journal_year 2004
_chemical_formula_sum 'C20 H25 N7 Ti'
_chemical_formula_weight 411.37
_chemical_name_common Ti(2-iminoimidazolinide)(tpa)
_chemical_name_systematic
; 
 ? 
;
_space_group_IT_number 14
_symmetry_cell_setting monoclinic
_symmetry_space_group_name_Hall '-P 2yn'
_symmetry_space_group_name_H-M 'P 1 21/n 1'
_atom_sites_solution_hydrogens geom
_atom_sites_solution_primary direct
_atom_sites_solution_secondary difmap
_audit_creation_method SHELXL-97
_cell_angle_alpha 90.00
_cell_angle_beta 95.078(4)
_cell_angle_gamma 90.00
_cell_formula_units_Z 4
_cell_length_a 10.728(3)
_cell_length_b 10.672(3)
_cell_length_c 17.655(4)
_cell_measurement_temperature 293(2)
_cell_volume 2013.4(9)
_computing_cell_refinement 'Bruker SMART'
_computing_data_collection 'Bruker SMART'
_computing_data_reduction 'Bruker SHELXTL'
_computing_molecular_graphics 'Bruker SHELXTL'
_computing_publication_material 'Bruker SHELXTL'
_computing_structure_refinement 'SHELXL-97 (Sheldrick, 1997)'
_computing_structure_solution 'SHELXS-97 (Sheldrick, 1990)'
_diffrn_ambient_temperature 293(2)
_diffrn_measured_fraction_theta_full 0.998
_diffrn_measured_fraction_theta_max 0.998
_diffrn_measurement_device_type 'CCD area detector'
_diffrn_measurement_method 'phi and omega scans'
_diffrn_radiation_monochromator graphite
_diffrn_radiation_source 'fine-focus sealed tube'
_diffrn_radiation_type MoK\a
_diffrn_radiation_wavelength 0.71073
_diffrn_reflns_av_R_equivalents 0.0821
_diffrn_reflns_av_sigmaI/netI 0.0578
_diffrn_reflns_limit_h_max 11
_diffrn_reflns_limit_h_min -11
_diffrn_reflns_limit_k_max 11
_diffrn_reflns_limit_k_min -11
_diffrn_reflns_limit_l_max 19
_diffrn_reflns_limit_l_min -19
_diffrn_reflns_number 16570
_diffrn_reflns_theta_full 23.30
_diffrn_reflns_theta_max 23.30
_diffrn_reflns_theta_min 2.14
_exptl_absorpt_coefficient_mu 0.446
_exptl_absorpt_correction_type none
_exptl_crystal_colour yellow
_exptl_crystal_density_diffrn 1.357
_exptl_crystal_density_method 'not measured'
_exptl_crystal_F_000 864
_refine_diff_density_max 0.273
_refine_diff_density_min -0.300
_refine_diff_density_rms 0.052
_refine_ls_extinction_coef 0.0021(5)
_refine_ls_extinction_expression Fc^*^=kFc[1+0.001xFc^2^\l^3^/sin(2\q)]^-1/4^
_refine_ls_extinction_method SHELXL
_refine_ls_goodness_of_fit_ref 1.033
_refine_ls_hydrogen_treatment mixed
_refine_ls_matrix_type full
_refine_ls_number_parameters 254
_refine_ls_number_reflns 2890
_refine_ls_number_restraints 0
_refine_ls_restrained_S_all 1.033
_refine_ls_R_factor_all 0.0661
_refine_ls_R_factor_gt 0.0419
_refine_ls_shift/su_max 0.042
_refine_ls_shift/su_mean 0.006
_refine_ls_structure_factor_coef Fsqd
_refine_ls_weighting_details 'calc w=1/[\s^2^(Fo^2^)+(0.0366P)^2^+0.9001P] where P=(Fo^2^+2Fc^2^)/3'
_refine_ls_weighting_scheme calc
_refine_ls_wR_factor_gt 0.0879
_refine_ls_wR_factor_ref 0.0956
_reflns_number_gt 2174
_reflns_number_total 2890
_reflns_threshold_expression >2sigma(I)
_cod_data_source_file ic035049vsi20030908_104650_2.cif
_cod_data_source_block alo1t
_cod_depositor_comments
;
The following automatic conversions were performed:
'_symmetry_cell_setting' value 'Monoclinic' changed to 'monoclinic'
according to '/home/saulius/struct/CIF-dictionaries/cif_core.dic'
dictionary named 'cif_core.dic' version 2.4.1 from 2010-06-29.

Automatic conversion script
Id: cif_fix_enum 1527 2010-12-29 10:47:43Z saulius 
;
_cod_original_cell_volume 2013.3(8)
_cod_database_code 4310351

loop_
_symmetry_equiv_pos_as_xyz
'x, y, z'
'-x+1/2, y+1/2, -z+1/2'
'-x, -y, -z'
'x-1/2, -y-1/2, z-1/2'

loop_
_atom_site_label
_atom_site_type_symbol
_atom_site_fract_x
_atom_site_fract_y
_atom_site_fract_z
_atom_site_U_iso_or_equiv
_atom_site_adp_type
_atom_site_occupancy
_atom_site_symmetry_multiplicity
_atom_site_calc_flag
_atom_site_refinement_flags
_atom_site_disorder_assembly
_atom_site_disorder_group
Ti Ti 0.04521(5) 0.07218(5) 0.17325(3) 0.0216(2) Uani 1 1 d . . .
N1 N -0.0188(2) 0.2401(2) 0.13862(14) 0.0254(6) Uani 1 1 d . . .
N2 N 0.1893(2) 0.0132(2) 0.11718(14) 0.0228(6) Uani 1 1 d . . .
N3 N 0.0564(2) 0.0479(2) 0.28574(14) 0.0252(6) Uani 1 1 d . . .
N4 N 0.2047(2) 0.2040(2) 0.21722(14) 0.0231(6) Uani 1 1 d . . .
N5 N -0.0819(2) -0.0286(2) 0.14622(13) 0.0241(6) Uani 1 1 d . . .
N11 N -0.2913(2) -0.0728(3) 0.16869(16) 0.0378(7) Uani 1 1 d . . .
N12 N -0.1932(3) -0.2109(3) 0.10120(16) 0.0347(7) Uani 1 1 d . . .
C1 C -0.1834(3) -0.0991(3) 0.13907(17) 0.0280(8) Uani 1 1 d . . .
C1' C -0.3049(3) 0.0237(4) 0.2244(2) 0.0558(12) Uani 1 1 d . . .
H1'A H -0.2398 0.0848 0.2217 0.084 Uiso 1 1 calc R . .
H1'B H -0.2991 -0.0128 0.2743 0.084 Uiso 1 1 calc R . .
H1'C H -0.3850 0.0635 0.2143 0.084 Uiso 1 1 calc R . .
C2' C -0.1110(4) -0.2428(3) 0.0444(2) 0.0486(10) Uani 1 1 d . . .
H2'A H -0.0293 -0.2093 0.0585 0.073 Uiso 1 1 calc R . .
H2'B H -0.1430 -0.2082 -0.0037 0.073 Uiso 1 1 calc R . .
H2'C H -0.1059 -0.3323 0.0402 0.073 Uiso 1 1 calc R . .
C11 C -0.1325(3) 0.2838(3) 0.10574(18) 0.0336(9) Uani 1 1 d . . .
H11A H -0.2043 0.2356 0.0958 0.040 Uiso 1 1 calc R . .
C11' C -0.3762(3) -0.1795(4) 0.1584(3) 0.0547(12) Uani 1 1 d . . .
H11B H -0.4614 -0.1523 0.1445 0.066 Uiso 1 1 calc R . .
H11C H -0.3742 -0.2301 0.2041 0.066 Uiso 1 1 calc R . .
C12 C -0.1231(3) 0.4074(3) 0.0903(2) 0.0417(10) Uani 1 1 d . . .
H12A H -0.1865 0.4581 0.0678 0.050 Uiso 1 1 calc R . .
C12' C -0.3243(3) -0.2500(4) 0.0945(2) 0.0554(12) Uani 1 1 d . . .
H12B H -0.3319 -0.3399 0.1012 0.067 Uiso 1 1 calc R . .
H12C H -0.3661 -0.2263 0.0457 0.067 Uiso 1 1 calc R . .
C13 C 0.0009(3) 0.4460(3) 0.11434(19) 0.0384(9) Uani 1 1 d . . .
H13A H 0.0340 0.5262 0.1111 0.046 Uiso 1 1 calc R . .
C14 C 0.0615(3) 0.3419(3) 0.14304(17) 0.0273(8) Uani 1 1 d . . .
C21 C 0.1991(3) -0.0542(3) 0.05059(18) 0.0290(8) Uani 1 1 d . . .
H21A H 0.1343 -0.0988 0.0246 0.035 Uiso 1 1 calc R . .
C22 C 0.3168(3) -0.0454(3) 0.02911(19) 0.0351(9) Uani 1 1 d . . .
H22A H 0.3468 -0.0824 -0.0134 0.042 Uiso 1 1 calc R . .
C23 C 0.3855(3) 0.0304(3) 0.08340(19) 0.0350(9) Uani 1 1 d . . .
H23A H 0.4690 0.0534 0.0830 0.042 Uiso 1 1 calc R . .
C24 C 0.3073(3) 0.0638(3) 0.13639(17) 0.0247(7) Uani 1 1 d . . .
C31 C 0.0063(3) -0.0403(3) 0.33252(18) 0.0294(8) Uani 1 1 d . . .
H31A H -0.0499 -0.1029 0.3159 0.035 Uiso 1 1 calc R . .
C32 C 0.0511(3) -0.0216(3) 0.40554(19) 0.0367(9) Uani 1 1 d . . .
H32A H 0.0321 -0.0688 0.4473 0.044 Uiso 1 1 calc R . .
C33 C 0.1328(3) 0.0836(3) 0.40696(18) 0.0371(9) Uani 1 1 d . . .
H33A H 0.1769 0.1184 0.4496 0.045 Uiso 1 1 calc R . .
C34 C 0.1340(3) 0.1236(3) 0.33374(18) 0.0273(8) Uani 1 1 d . . .
C41 C 0.1958(3) 0.3179(3) 0.16795(19) 0.0306(8) Uani 1 1 d . . .
H41A H 0.2313 0.3895 0.1961 0.037 Uiso 1 1 calc R . .
H41B H 0.2424 0.3051 0.1239 0.037 Uiso 1 1 calc R . .
C42 C 0.3236(3) 0.1361(3) 0.20836(18) 0.0280(8) Uani 1 1 d . . .
H42A H 0.3428 0.0799 0.2510 0.034 Uiso 1 1 calc R . .
H42B H 0.3920 0.1952 0.2067 0.034 Uiso 1 1 calc R . .
C43 C 0.1905(3) 0.2346(3) 0.29788(17) 0.0298(8) Uani 1 1 d . . .
H43A H 0.1368 0.3072 0.3010 0.036 Uiso 1 1 calc R . .
H43B H 0.2715 0.2538 0.3242 0.036 Uiso 1 1 calc R . .

loop_
_atom_site_aniso_label
_atom_site_aniso_U_11
_atom_site_aniso_U_22
_atom_site_aniso_U_33
_atom_site_aniso_U_23
_atom_site_aniso_U_13
_atom_site_aniso_U_12
Ti 0.0184(3) 0.0239(3) 0.0228(3) -0.0001(3) 0.0030(2) -0.0004(3)
N1 0.0228(15) 0.0273(16) 0.0259(15) 0.0010(12) 0.0005(12) 0.0007(13)
N2 0.0216(15) 0.0220(15) 0.0253(15) 0.0002(12) 0.0039(12) -0.0003(12)
N3 0.0216(14) 0.0284(16) 0.0258(15) 0.0006(13) 0.0035(12) 0.0020(12)
N4 0.0202(15) 0.0208(15) 0.0284(16) 0.0000(12) 0.0027(12) 0.0001(12)
N5 0.0215(15) 0.0289(16) 0.0223(15) -0.0022(12) 0.0034(12) -0.0028(12)
N11 0.0249(16) 0.0445(19) 0.0450(19) 0.0068(16) 0.0085(14) -0.0051(15)
N12 0.0341(17) 0.0270(17) 0.0423(19) 0.0042(14) -0.0005(14) -0.0111(14)
C1 0.027(2) 0.033(2) 0.0229(18) 0.0102(16) -0.0014(15) -0.0006(17)
C1' 0.036(2) 0.084(3) 0.049(3) 0.001(2) 0.0144(19) 0.006(2)
C2' 0.075(3) 0.027(2) 0.044(2) 0.0006(18) 0.006(2) 0.001(2)
C11 0.030(2) 0.038(2) 0.031(2) -0.0061(17) -0.0089(16) 0.0069(17)
C11' 0.022(2) 0.051(3) 0.091(4) 0.032(2) 0.002(2) -0.010(2)
C12 0.045(2) 0.034(2) 0.042(2) 0.0016(18) -0.0145(18) 0.0122(19)
C12' 0.040(2) 0.038(2) 0.085(3) 0.017(2) -0.017(2) -0.020(2)
C13 0.047(2) 0.027(2) 0.039(2) 0.0023(17) -0.0079(18) 0.0014(18)
C14 0.031(2) 0.026(2) 0.0248(19) -0.0004(15) 0.0023(15) 0.0001(17)
C21 0.031(2) 0.030(2) 0.0266(19) -0.0008(16) 0.0046(15) 0.0005(16)
C22 0.036(2) 0.042(2) 0.029(2) -0.0013(17) 0.0136(17) 0.0038(18)
C23 0.0258(19) 0.040(2) 0.040(2) 0.0070(18) 0.0122(17) -0.0001(17)
C24 0.0227(18) 0.0231(18) 0.0287(19) 0.0055(15) 0.0039(15) 0.0018(16)
C31 0.0275(18) 0.029(2) 0.033(2) 0.0047(16) 0.0112(16) 0.0050(15)
C32 0.044(2) 0.042(2) 0.026(2) 0.0072(17) 0.0112(17) 0.0129(19)
C33 0.041(2) 0.047(2) 0.022(2) -0.0058(18) -0.0039(16) 0.0116(19)
C34 0.0252(19) 0.028(2) 0.029(2) -0.0053(16) 0.0007(15) 0.0081(16)
C41 0.0283(19) 0.0229(19) 0.041(2) 0.0018(16) 0.0068(16) -0.0030(15)
C42 0.0181(18) 0.0265(19) 0.039(2) 0.0035(16) 0.0033(15) -0.0018(15)
C43 0.0278(19) 0.032(2) 0.029(2) -0.0101(16) 0.0000(15) 0.0000(16)

loop_
_atom_type_symbol
_atom_type_description
_atom_type_scat_dispersion_real
_atom_type_scat_dispersion_imag
_atom_type_scat_source
C C 0.0033 0.0016 'International Tables Vol C Tables 4.2.6.8 and 6.1.1.4'
H H 0.0000 0.0000 'International Tables Vol C Tables 4.2.6.8 and 6.1.1.4'
N N 0.0061 0.0033 'International Tables Vol C Tables 4.2.6.8 and 6.1.1.4'
Ti Ti 0.2776 0.4457 'International Tables Vol C Tables 4.2.6.8 and 6.1.1.4'

loop_
_geom_angle_atom_site_label_1
_geom_angle_atom_site_label_2
_geom_angle_atom_site_label_3
_geom_angle
_geom_angle_site_symmetry_1
_geom_angle_site_symmetry_3
_geom_angle_publ_flag
N5 Ti N3 99.59(11) . . ?
N5 Ti N1 103.12(11) . . ?
N3 Ti N1 114.22(10) . . ?
N5 Ti N2 106.55(11) . . ?
N3 Ti N2 117.93(10) . . ?
N1 Ti N2 112.92(10) . . ?
N5 Ti N4 175.68(10) . . ?
N3 Ti N4 76.45(9) . . ?
N1 Ti N4 77.26(9) . . ?
N2 Ti N4 77.06(9) . . ?
C14 N1 C11 106.2(3) . . ?
C14 N1 Ti 119.5(2) . . ?
C11 N1 Ti 134.3(2) . . ?
C24 N2 C21 105.8(2) . . ?
C24 N2 Ti 118.8(2) . . ?
C21 N2 Ti 134.3(2) . . ?
C34 N3 C31 105.8(3) . . ?
C34 N3 Ti 120.7(2) . . ?
C31 N3 Ti 133.3(2) . . ?
C43 N4 C42 111.7(2) . . ?
C43 N4 C41 111.9(2) . . ?
C42 N4 C41 110.3(2) . . ?
C43 N4 Ti 108.87(17) . . ?
C42 N4 Ti 106.63(17) . . ?
C41 N4 Ti 107.16(17) . . ?
C1 N5 Ti 169.1(2) . . ?
C1 N11 C1' 124.0(3) . . ?
C1 N11 C11' 109.8(3) . . ?
C1' N11 C11' 122.9(3) . . ?
C1 N12 C2' 121.6(3) . . ?
C1 N12 C12' 108.7(3) . . ?
C2' N12 C12' 121.5(3) . . ?
N5 C1 N11 125.2(3) . . ?
N5 C1 N12 124.8(3) . . ?
N11 C1 N12 110.0(3) . . ?
C12 C11 N1 109.6(3) . . ?
N11 C11' C12' 102.5(3) . . ?
C11 C12 C13 107.9(3) . . ?
N12 C12' C11' 102.3(3) . . ?
C14 C13 C12 106.1(3) . . ?
C13 C14 N1 110.2(3) . . ?
C13 C14 C41 131.8(3) . . ?
N1 C14 C41 117.5(3) . . ?
C22 C21 N2 110.1(3) . . ?
C21 C22 C23 107.1(3) . . ?
C24 C23 C22 107.5(3) . . ?
C23 C24 N2 109.5(3) . . ?
C23 C24 C42 133.9(3) . . ?
N2 C24 C42 116.5(3) . . ?
C32 C31 N3 110.1(3) . . ?
C31 C32 C33 107.5(3) . . ?
C34 C33 C32 106.7(3) . . ?
C33 C34 N3 109.9(3) . . ?
C33 C34 C43 133.4(3) . . ?
N3 C34 C43 116.4(3) . . ?
C14 C41 N4 108.7(2) . . ?
N4 C42 C24 107.8(2) . . ?
N4 C43 C34 108.2(2) . . ?

loop_
_geom_bond_atom_site_label_1
_geom_bond_atom_site_label_2
_geom_bond_distance
_geom_bond_site_symmetry_2
_geom_bond_publ_flag
Ti N5 1.768(2) . ?
Ti N3 1.996(3) . ?
Ti N1 1.995(3) . ?
Ti N2 2.009(2) . ?
Ti N4 2.296(2) . ?
N1 C14 1.385(4) . ?
N1 C11 1.385(4) . ?
N2 C24 1.391(4) . ?
N2 C21 1.390(4) . ?
N3 C34 1.393(4) . ?
N3 C31 1.391(4) . ?
N4 C43 1.482(4) . ?
N4 C42 1.488(4) . ?
N4 C41 1.493(4) . ?
N5 C1 1.321(4) . ?
N11 C1 1.341(4) . ?
N11 C1' 1.440(4) . ?
N11 C11' 1.459(4) . ?
N12 C1 1.367(4) . ?
N12 C2' 1.434(4) . ?
N12 C12' 1.462(4) . ?
C11 C12 1.353(5) . ?
C11' C12' 1.503(5) . ?
C12 C13 1.421(5) . ?
C13 C14 1.362(4) . ?
C14 C41 1.492(4) . ?
C21 C22 1.353(4) . ?
C22 C23 1.411(5) . ?
C23 C24 1.358(4) . ?
C24 C42 1.483(4) . ?
C31 C32 1.350(4) . ?
C32 C33 1.423(5) . ?
C33 C34 1.363(4) . ?
C34 C43 1.497(4) . ?

loop_
_geom_torsion_atom_site_label_1
_geom_torsion_atom_site_label_2
_geom_torsion_atom_site_label_3
_geom_torsion_atom_site_label_4
_geom_torsion
_geom_torsion_site_symmetry_1
_geom_torsion_site_symmetry_2
_geom_torsion_site_symmetry_3
_geom_torsion_site_symmetry_4
_geom_torsion_publ_flag
N5 Ti N1 C14 -173.0(2) . . . . ?
N3 Ti N1 C14 80.0(2) . . . . ?
N2 Ti N1 C14 -58.4(2) . . . . ?
N4 Ti N1 C14 11.4(2) . . . . ?
N5 Ti N1 C11 3.9(3) . . . . ?
N3 Ti N1 C11 -103.1(3) . . . . ?
N2 Ti N1 C11 118.5(3) . . . . ?
N4 Ti N1 C11 -171.7(3) . . . . ?
N5 Ti N2 C24 -170.4(2) . . . . ?
N3 Ti N2 C24 -59.7(2) . . . . ?
N1 Ti N2 C24 77.1(2) . . . . ?
N4 Ti N2 C24 7.1(2) . . . . ?
N5 Ti N2 C21 24.0(3) . . . . ?
N3 Ti N2 C21 134.7(3) . . . . ?
N1 Ti N2 C21 -88.6(3) . . . . ?
N4 Ti N2 C21 -158.5(3) . . . . ?
N5 Ti N3 C34 -170.8(2) . . . . ?
N1 Ti N3 C34 -61.6(2) . . . . ?
N2 Ti N3 C34 74.6(2) . . . . ?
N4 Ti N3 C34 7.5(2) . . . . ?
N5 Ti N3 C31 14.4(3) . . . . ?
N1 Ti N3 C31 123.6(3) . . . . ?
N2 Ti N3 C31 -100.2(3) . . . . ?
N4 Ti N3 C31 -167.3(3) . . . . ?
N5 Ti N4 C43 1.0(14) . . . . ?
N3 Ti N4 C43 -22.57(18) . . . . ?
N1 Ti N4 C43 96.58(19) . . . . ?
N2 Ti N4 C43 -145.93(19) . . . . ?
N5 Ti N4 C42 121.7(13) . . . . ?
N3 Ti N4 C42 98.13(19) . . . . ?
N1 Ti N4 C42 -142.7(2) . . . . ?
N2 Ti N4 C42 -25.22(18) . . . . ?
N5 Ti N4 C41 -120.2(13) . . . . ?
N3 Ti N4 C41 -143.81(19) . . . . ?
N1 Ti N4 C41 -24.65(18) . . . . ?
N2 Ti N4 C41 92.84(19) . . . . ?
N3 Ti N5 C1 27.5(12) . . . . ?
N1 Ti N5 C1 -90.3(12) . . . . ?
N2 Ti N5 C1 150.6(12) . . . . ?
N4 Ti N5 C1 4(2) . . . . ?
Ti N5 C1 N11 35.1(14) . . . . ?
Ti N5 C1 N12 -143.9(11) . . . . ?
C1' N11 C1 N5 -12.2(5) . . . . ?
C11' N11 C1 N5 -172.1(3) . . . . ?
C1' N11 C1 N12 166.9(3) . . . . ?
C11' N11 C1 N12 7.0(4) . . . . ?
C2' N12 C1 N5 -21.6(5) . . . . ?
C12' N12 C1 N5 -170.5(3) . . . . ?
C2' N12 C1 N11 159.3(3) . . . . ?
C12' N12 C1 N11 10.4(4) . . . . ?
C14 N1 C11 C12 0.1(4) . . . . ?
Ti N1 C11 C12 -177.1(2) . . . . ?
C1 N11 C11' C12' -20.6(4) . . . . ?
C1' N11 C11' C12' 179.3(3) . . . . ?
N1 C11 C12 C13 -0.4(4) . . . . ?
C1 N12 C12' C11' -22.5(4) . . . . ?
C2' N12 C12' C11' -171.4(3) . . . . ?
N11 C11' C12' N12 25.0(3) . . . . ?
C11 C12 C13 C14 0.5(4) . . . . ?
C12 C13 C14 N1 -0.4(4) . . . . ?
C12 C13 C14 C41 171.3(3) . . . . ?
C11 N1 C14 C13 0.2(3) . . . . ?
Ti N1 C14 C13 177.9(2) . . . . ?
C11 N1 C14 C41 -172.8(3) . . . . ?
Ti N1 C14 C41 4.9(4) . . . . ?
C24 N2 C21 C22 -0.4(3) . . . . ?
Ti N2 C21 C22 166.6(2) . . . . ?
N2 C21 C22 C23 -0.2(4) . . . . ?
C21 C22 C23 C24 0.7(4) . . . . ?
C22 C23 C24 N2 -0.9(4) . . . . ?
C22 C23 C24 C42 176.6(3) . . . . ?
C21 N2 C24 C23 0.8(3) . . . . ?
Ti N2 C24 C23 -168.5(2) . . . . ?
C21 N2 C24 C42 -177.2(3) . . . . ?
Ti N2 C24 C42 13.5(3) . . . . ?
C34 N3 C31 C32 -0.7(3) . . . . ?
Ti N3 C31 C32 174.7(2) . . . . ?
N3 C31 C32 C33 0.6(4) . . . . ?
C31 C32 C33 C34 -0.3(4) . . . . ?
C32 C33 C34 N3 -0.1(4) . . . . ?
C32 C33 C34 C43 173.5(3) . . . . ?
C31 N3 C34 C33 0.5(3) . . . . ?
Ti N3 C34 C33 -175.6(2) . . . . ?
C31 N3 C34 C43 -174.4(3) . . . . ?
Ti N3 C34 C43 9.5(3) . . . . ?
C13 C14 C41 N4 161.7(3) . . . . ?
N1 C14 C41 N4 -27.1(4) . . . . ?
C43 N4 C41 C14 -86.5(3) . . . . ?
C42 N4 C41 C14 148.4(2) . . . . ?
Ti N4 C41 C14 32.8(3) . . . . ?
C43 N4 C42 C24 156.4(2) . . . . ?
C41 N4 C42 C24 -78.5(3) . . . . ?
Ti N4 C42 C24 37.5(3) . . . . ?
C23 C24 C42 N4 147.0(3) . . . . ?
N2 C24 C42 N4 -35.6(4) . . . . ?
C42 N4 C43 C34 -85.2(3) . . . . ?
C41 N4 C43 C34 150.5(2) . . . . ?
Ti N4 C43 C34 32.3(3) . . . . ?
C33 C34 C43 N4 157.8(3) . . . . ?
N3 C34 C43 N4 -28.9(4) . . . . ?
